data_2211648
loop_
_publ_author_name
'He, Hong-Shan'

_publ_section_title Bis[2-(4,5-dihydro-1<i>H</i>-imidazol-2-yl)phenolato-\k^2^<i>N</i>,<i>O</i>]nickel(II)
_journal_coeditor_code WK2034
_journal_issue 12
_journal_name_full 'Acta Crystallographica Section E'
_journal_page_first m3537
_journal_page_last m3538
_journal_paper_doi 10.1107/S160053680604935X
_journal_volume 62
_journal_year 2006
_chemical_formula_iupac '[Ni (C9 H9 N2 O1)2]'
_chemical_formula_moiety 'C18 H18 N4 Ni O2'
_chemical_formula_sum 'C18 H18 N4 Ni O2'
_chemical_formula_weight 381.07
_chemical_name_systematic
;
Bis[2-(4,5-dihydro-1H-imidazol-2-yl)phenolate-\k^2^N,O]nickel(II)
;
_space_group_IT_number 14
_symmetry_cell_setting monoclinic
_symmetry_space_group_name_Hall '-P 2ybc'
_symmetry_space_group_name_H-M 'P 1 21/c 1'
_atom_sites_solution_hydrogens geom
_atom_sites_solution_primary direct
_atom_sites_solution_secondary difmap
_cell_angle_alpha 90.00
_cell_angle_beta 94.88(3)
_cell_angle_gamma 90.00
_cell_formula_units_Z 2
_cell_length_a 8.0502(16)
_cell_length_b 5.5733(11)
_cell_length_c 17.698(4)
_cell_measurement_reflns_used 5401
_cell_measurement_temperature 293(2)
_cell_measurement_theta_max 27.83
_cell_measurement_theta_min 2.31
_cell_volume 791.2(3)
_computing_cell_refinement SMART
_computing_data_collection 'SMART (Bruker, 1998)'
_computing_data_reduction 'SAINT-Plus (Bruker, 1998)'
_computing_molecular_graphics 'ORTEP-3 for Windows (Farrugia, 1997)'
_computing_publication_material 'WinGX (Farrugia, 1999)'
_computing_structure_refinement 'SHELXL97 (Sheldrick, 1997)'
_computing_structure_solution 'SHELXS97 (Sheldrick, 1997)'
_diffrn_ambient_temperature 293(2)
_diffrn_measured_fraction_theta_full 0.992
_diffrn_measured_fraction_theta_max 0.992
_diffrn_measurement_device_type 'Bruker 1K CCD'
_diffrn_measurement_method '\f and \w'
_diffrn_radiation_monochromator graphite
_diffrn_radiation_source 'fine-focus sealed tube'
_diffrn_radiation_type MoK\a
_diffrn_radiation_wavelength 0.71073
_diffrn_reflns_av_R_equivalents 0.0403
_diffrn_reflns_av_sigmaI/netI 0.0309
_diffrn_reflns_limit_h_max 9
_diffrn_reflns_limit_h_min -9
_diffrn_reflns_limit_k_max 6
_diffrn_reflns_limit_k_min -6
_diffrn_reflns_limit_l_max 21
_diffrn_reflns_limit_l_min -21
_diffrn_reflns_number 7742
_diffrn_reflns_theta_full 25.99
_diffrn_reflns_theta_max 25.99
_diffrn_reflns_theta_min 2.31
_exptl_absorpt_coefficient_mu 1.247
_exptl_absorpt_correction_T_max 0.7886
_exptl_absorpt_correction_T_min 0.7061
_exptl_absorpt_correction_type multi-scan
_exptl_absorpt_process_details '(SADABS; Sheldrick, 2002)'
_exptl_crystal_colour red
_exptl_crystal_density_diffrn 1.600
_exptl_crystal_density_method 'not measured'
_exptl_crystal_description prism
_exptl_crystal_F_000 396
_exptl_crystal_size_max 0.30
_exptl_crystal_size_mid 0.20
_exptl_crystal_size_min 0.20
_refine_diff_density_max 0.311
_refine_diff_density_min -0.247
_refine_ls_extinction_method none
_refine_ls_goodness_of_fit_ref 1.042
_refine_ls_hydrogen_treatment mixed
_refine_ls_matrix_type full
_refine_ls_number_parameters 119
_refine_ls_number_reflns 1522
_refine_ls_number_restraints 0
_refine_ls_restrained_S_all 1.042
_refine_ls_R_factor_all 0.0424
_refine_ls_R_factor_gt 0.0289
_refine_ls_shift/su_max 0.000
_refine_ls_shift/su_mean 0.000
_refine_ls_structure_factor_coef Fsqd
_refine_ls_weighting_details 'calc w=1/[\s^2^(Fo^2^)+(0.0481P)^2^+0.0978P] where P=(Fo^2^+2Fc^2^)/3'
_refine_ls_weighting_scheme calc
_refine_ls_wR_factor_gt 0.0765
_refine_ls_wR_factor_ref 0.0830
_reflns_number_gt 1187
_reflns_number_total 1522
_reflns_threshold_expression I>2\s(I)
_cod_data_source_file wk2034.cif
_cod_data_source_block I
_cod_original_cell_volume 791.1(3)
_cod_original_sg_symbol_H-M 'P 21/c'
_cod_database_code 2211648
_cod_database_fobs_code 2211648

loop_
_symmetry_equiv_pos_as_xyz
'x, y, z'
'-x, y+1/2, -z+1/2'
'-x, -y, -z'
'x, -y-1/2, z-1/2'

loop_
_atom_site_type_symbol
_atom_site_label
_atom_site_fract_x
_atom_site_fract_y
_atom_site_fract_z
_atom_site_U_iso_or_equiv
_atom_site_adp_type
_atom_site_calc_flag
_atom_site_refinement_flags
_atom_site_occupancy
Ni Ni1 0.5000 0.5000 0.5000 0.03883(16) Uani d S 1
N N1 0.3751(2) 0.7550(3) 0.45479(9) 0.0415(4) Uani d . 1
N N2 0.2994(3) 1.0653(5) 0.38113(14) 0.0584(6) Uani d . 1
O O1 0.6565(2) 0.5189(2) 0.43104(10) 0.0550(4) Uani d . 1
C C1 0.2099(3) 0.8314(4) 0.47656(13) 0.0502(6) Uani d . 1
H H1A 0.2133 0.8601 0.5307 0.060 Uiso calc R 1
H H1B 0.1263 0.7101 0.4629 0.060 Uiso calc R 1
C C2 0.1714(3) 1.0626(4) 0.43245(15) 0.0543(6) Uani d . 1
H H2A 0.0614 1.0574 0.4055 0.065 Uiso calc R 1
H H2B 0.1789 1.2014 0.4656 0.065 Uiso calc R 1
C C3 0.4164(3) 0.8968(4) 0.40008(11) 0.0419(5) Uani d . 1
C C4 0.5656(3) 0.8731(4) 0.36127(11) 0.0411(5) Uani d . 1
C C5 0.6029(3) 1.0381(4) 0.30473(14) 0.0514(6) Uani d . 1
H H5 0.5307 1.1658 0.2933 0.062 Uiso calc R 1
C C6 0.7417(4) 1.0158(4) 0.26632(15) 0.0552(6) Uani d . 1
H H6 0.7641 1.1274 0.2295 0.066 Uiso calc R 1
C C7 0.8487(3) 0.8260(4) 0.28259(13) 0.0524(6) Uani d . 1
H H7 0.9433 0.8094 0.2563 0.063 Uiso calc R 1
C C8 0.8171(3) 0.6607(4) 0.33743(12) 0.0506(6) Uani d . 1
H H8 0.8904 0.5334 0.3473 0.061 Uiso calc R 1
C C9 0.6760(3) 0.6804(4) 0.37874(11) 0.0428(5) Uani d . 1
H H2 0.317(3) 1.168(5) 0.3552(16) 0.066(9) Uiso d . 1

loop_
_atom_site_aniso_label
_atom_site_aniso_U_11
_atom_site_aniso_U_22
_atom_site_aniso_U_33
_atom_site_aniso_U_12
_atom_site_aniso_U_13
_atom_site_aniso_U_23
Ni1 0.0466(3) 0.0351(2) 0.0349(2) 0.00204(16) 0.00418(16) -0.00011(15)
N1 0.0432(10) 0.0413(9) 0.0400(9) 0.0024(8) 0.0045(8) 0.0001(8)
N2 0.0598(15) 0.0577(13) 0.0586(14) 0.0167(11) 0.0103(11) 0.0182(11)
O1 0.0653(11) 0.0495(10) 0.0530(10) 0.0154(7) 0.0219(9) 0.0133(7)
C1 0.0475(13) 0.0522(13) 0.0506(13) 0.0060(10) 0.0031(11) 0.0010(10)
C2 0.0534(15) 0.0536(13) 0.0554(15) 0.0084(11) 0.0014(12) -0.0025(11)
C3 0.0497(13) 0.0384(11) 0.0361(11) 0.0007(10) -0.0039(10) -0.0037(9)
C4 0.0486(13) 0.0390(12) 0.0353(11) -0.0038(9) 0.0007(9) -0.0022(9)
C5 0.0568(15) 0.0491(14) 0.0480(14) -0.0016(10) 0.0027(12) 0.0094(10)
C6 0.0620(16) 0.0562(15) 0.0476(13) -0.0095(12) 0.0048(12) 0.0117(11)
C7 0.0523(14) 0.0606(14) 0.0450(12) -0.0089(12) 0.0092(11) -0.0008(11)
C8 0.0536(14) 0.0528(13) 0.0462(13) 0.0049(11) 0.0083(11) 0.0017(11)
C9 0.0525(13) 0.0406(11) 0.0352(10) -0.0002(10) 0.0035(9) -0.0023(9)

loop_
_atom_type_symbol
_atom_type_description
_atom_type_scat_dispersion_real
_atom_type_scat_dispersion_imag
_atom_type_scat_source
C C 0.0033 0.0016 'International Tables Vol C Tables 4.2.6.8 and 6.1.1.4'
H H 0.0000 0.0000 'International Tables Vol C Tables 4.2.6.8 and 6.1.1.4'
N N 0.0061 0.0033 'International Tables Vol C Tables 4.2.6.8 and 6.1.1.4'
Ni Ni 0.3393 1.1124 'International Tables Vol C Tables 4.2.6.8 and 6.1.1.4'
O O 0.0106 0.0060 'International Tables Vol C Tables 4.2.6.8 and 6.1.1.4'

loop_
_geom_angle_atom_site_label_1
_geom_angle_atom_site_label_2
_geom_angle_atom_site_label_3
_geom_angle_site_symmetry_1
_geom_angle_site_symmetry_3
_geom_angle
_geom_angle_publ_flag
O1 Ni1 O1 3_666 . 180.0000(10) yes
O1 Ni1 N1 3_666 . 87.35(7) yes
O1 Ni1 N1 . . 92.65(7) yes
O1 Ni1 N1 3_666 3_666 92.65(7) ?
O1 Ni1 N1 . 3_666 87.35(7) ?
N1 Ni1 N1 . 3_666 180.00(9) yes
C3 N1 C1 . . 107.98(18) ?
C3 N1 Ni1 . . 127.46(16) ?
C1 N1 Ni1 . . 124.56(14) ?
C3 N2 C2 . . 111.1(2) ?
C3 N2 H2 . . 121(2) ?
C2 N2 H2 . . 125(2) ?
C9 O1 Ni1 . . 129.90(15) ?
N1 C1 C2 . . 104.97(19) ?
N1 C1 H1A . . 110.8 ?
C2 C1 H1A . . 110.8 ?
N1 C1 H1B . . 110.8 ?
C2 C1 H1B . . 110.8 ?
H1A C1 H1B . . 108.8 ?
N2 C2 C1 . . 101.99(19) ?
N2 C2 H2A . . 111.4 ?
C1 C2 H2A . . 111.4 ?
N2 C2 H2B . . 111.4 ?
C1 C2 H2B . . 111.4 ?
H2A C2 H2B . . 109.2 ?
N1 C3 N2 . . 112.7(2) ?
N1 C3 C4 . . 124.8(2) ?
N2 C3 C4 . . 122.5(2) ?
C5 C4 C9 . . 118.9(2) ?
C5 C4 C3 . . 121.0(2) ?
C9 C4 C3 . . 120.06(19) ?
C6 C5 C4 . . 121.8(2) ?
C6 C5 H5 . . 119.1 ?
C4 C5 H5 . . 119.1 ?
C5 C6 C7 . . 119.4(2) ?
C5 C6 H6 . . 120.3 ?
C7 C6 H6 . . 120.3 ?
C8 C7 C6 . . 120.7(2) ?
C8 C7 H7 . . 119.7 ?
C6 C7 H7 . . 119.7 ?
C7 C8 C9 . . 121.3(2) ?
C7 C8 H8 . . 119.3 ?
C9 C8 H8 . . 119.3 ?
O1 C9 C8 . . 117.7(2) ?
O1 C9 C4 . . 124.5(2) ?
C8 C9 C4 . . 117.85(19) ?

loop_
_geom_bond_atom_site_label_1
_geom_bond_atom_site_label_2
_geom_bond_site_symmetry_2
_geom_bond_distance
_geom_bond_publ_flag
Ni1 O1 3_666 1.8298(19) yes
Ni1 O1 . 1.8298(19) ?
Ni1 N1 . 1.8801(17) yes
Ni1 N1 3_666 1.8801(17) ?
N1 C3 . 1.314(3) ?
N1 C1 . 1.478(3) ?
N2 C3 . 1.352(3) ?
N2 C2 . 1.431(3) ?
N2 H2 . 0.76(3) ?
O1 C9 . 1.310(2) ?
C1 C2 . 1.525(3) ?
C1 H1A . 0.9700 ?
C1 H1B . 0.9700 ?
C2 H2A . 0.9700 ?
C2 H2B . 0.9700 ?
C3 C4 . 1.439(3) ?
C4 C5 . 1.410(3) ?
C4 C9 . 1.412(3) ?
C5 C6 . 1.362(4) ?
C5 H5 . 0.9300 ?
C6 C7 . 1.379(3) ?
C6 H6 . 0.9300 ?
C7 C8 . 1.378(3) ?
C7 H7 . 0.9300 ?
C8 C9 . 1.406(3) ?
C8 H8 . 0.9300 ?

loop_
_geom_torsion_atom_site_label_1
_geom_torsion_atom_site_label_2
_geom_torsion_atom_site_label_3
_geom_torsion_atom_site_label_4
_geom_torsion_site_symmetry_1
_geom_torsion
O1 Ni1 N1 C3 3_666 172.34(19)
O1 Ni1 N1 C3 . -7.66(19)
O1 Ni1 N1 C1 3_666 -7.02(17)
O1 Ni1 N1 C1 . 172.98(17)
N1 Ni1 O1 C9 . 8.6(2)
N1 Ni1 O1 C9 3_666 -171.4(2)
C3 N1 C1 C2 . -7.2(2)
Ni1 N1 C1 C2 . 172.31(15)
C3 N2 C2 C1 . -11.1(3)
N1 C1 C2 N2 . 10.6(2)
C1 N1 C3 N2 . 0.3(3)
Ni1 N1 C3 N2 . -179.10(16)
C1 N1 C3 C4 . -177.08(19)
Ni1 N1 C3 C4 . 3.5(3)
C2 N2 C3 N1 . 7.3(3)
C2 N2 C3 C4 . -175.2(2)
N1 C3 C4 C5 . -178.0(2)
N2 C3 C4 C5 . 4.9(3)
N1 C3 C4 C9 . 3.0(3)
N2 C3 C4 C9 . -174.2(2)
C9 C4 C5 C6 . 0.4(3)
C3 C4 C5 C6 . -178.6(2)
C4 C5 C6 C7 . 0.4(4)
C5 C6 C7 C8 . -0.4(4)
C6 C7 C8 C9 . -0.4(3)
Ni1 O1 C9 C8 . 174.68(16)
Ni1 O1 C9 C4 . -5.1(3)
C7 C8 C9 O1 . -178.6(2)
C7 C8 C9 C4 . 1.2(3)
C5 C4 C9 O1 . 178.6(2)
C3 C4 C9 O1 . -2.4(3)
C5 C4 C9 C8 . -1.2(3)
C3 C4 C9 C8 . 177.89(18)
